data_4326325
loop_
_publ_author_name
'Sihai Yang'
'Gregory S. B. Martin'
'Jeremy J. Titman'
'Alexander J. Blake'
'David R. Allan'
'Neil R. Champness'
'Martin Schr\"oder'

_publ_section_title
;
 Pore with Gate: Enhancement of the Isosteric Heat of Adsorption of
 Dihydrogen via Postsynthetic Cation Exchange in Metal-Organic Frameworks
;
_journal_name_full 'Inorganic Chemistry'
_journal_page_first 9374
_journal_page_last 9384
_journal_paper_doi 10.1021/ic200967b
_journal_volume 50
_journal_year 2011
_chemical_formula_iupac 'In2 (C30 O8 H16)2, Li1.2, (H3 O)0.8, 14(H2 O)'
_chemical_formula_moiety 'C60 H32 In2 O16 2-, Li1.2 1.2+, (H3 O)0.8 0.8+, 14(H2 O)'
_chemical_formula_sum 'C60 H62.4 In2 Li1.2 O30.8'
_chemical_formula_weight 1514.27
_chemical_name_systematic
; 
 ? 
;
_space_group_IT_number 14
_symmetry_cell_setting monoclinic
_symmetry_space_group_name_Hall '-P 2yn'
_symmetry_space_group_name_H-M 'P 1 21/n 1'
_atom_sites_solution_hydrogens geom
_atom_sites_solution_primary direct
_atom_sites_solution_secondary difmap
_audit_creation_method 'enCIFer editing of SHELXL97 CIF output'
_cell_angle_alpha 90.00
_cell_angle_beta 90.544(17)
_cell_angle_gamma 90.00
_cell_formula_units_Z 2
_cell_length_a 9.892(10)
_cell_length_b 9.617(9)
_cell_length_c 35.11(3)
_cell_measurement_reflns_used 7127
_cell_measurement_temperature 100(2)
_cell_measurement_theta_max 31.82
_cell_measurement_theta_min 1.68
_cell_volume 3340(5)
_computing_cell_refinement 'Rigaku CrystalClear'
_computing_data_collection 'Rigaku CrystalClear (Rigaku, 2009)'
_computing_data_reduction 'Rigaku CrystalClear'
_computing_publication_material 'enCIFer (Allen et al., 2004); PLATON (Spek, 2003)'
_computing_structure_refinement 'SHELXL97 (Sheldrick, 2008)'
_computing_structure_solution 'SHELXS97 (Sheldrick, 2008)'
_diffrn_ambient_temperature 100(2)
_diffrn_detector_area_resol_mean 28.5714
_diffrn_measured_fraction_theta_full 0.943
_diffrn_measured_fraction_theta_max 0.943
_diffrn_measurement_device_type 'Rigaku Saturn724+'
_diffrn_measurement_method '\w scans'
_diffrn_radiation_monochromator 'silicon double crystal'
_diffrn_radiation_source 'Diamond Light Source Beamline I19'
_diffrn_radiation_type synchrotron
_diffrn_radiation_wavelength 0.6889
_diffrn_reflns_av_R_equivalents 0.038
_diffrn_reflns_av_sigmaI/netI 0.049
_diffrn_reflns_limit_h_max 10
_diffrn_reflns_limit_h_min -9
_diffrn_reflns_limit_k_max 10
_diffrn_reflns_limit_k_min -2
_diffrn_reflns_limit_l_max 29
_diffrn_reflns_limit_l_min -37
_diffrn_reflns_number 10536
_diffrn_reflns_theta_full 21.49
_diffrn_reflns_theta_max 21.49
_diffrn_reflns_theta_min 2.28
_diffrn_standards_decay_% 0
_diffrn_standards_number 0
_exptl_absorpt_coefficient_mu 0.778
_exptl_absorpt_correction_T_max 1.000
_exptl_absorpt_correction_T_min 0.735
_exptl_absorpt_correction_type multi-scan
_exptl_absorpt_process_details 'Jacobson, R. (1998) Private communication'
_exptl_crystal_colour colourless
_exptl_crystal_density_diffrn 1.506
_exptl_crystal_description block
_exptl_crystal_F_000 1541
_exptl_crystal_size_max 0.03
_exptl_crystal_size_mid 0.03
_exptl_crystal_size_min 0.03
_refine_diff_density_max 3.76
_refine_diff_density_min -1.65
_refine_diff_density_rms 0.15
_refine_ls_extinction_method none
_refine_ls_goodness_of_fit_ref 1.01
_refine_ls_hydrogen_treatment constr
_refine_ls_matrix_type full
_refine_ls_number_parameters 354
_refine_ls_number_reflns 3981
_refine_ls_number_restraints 3
_refine_ls_restrained_S_all 1.01
_refine_ls_R_factor_all 0.119
_refine_ls_R_factor_gt 0.112
_refine_ls_shift/su_max 0.003
_refine_ls_shift/su_mean 0.000
_refine_ls_structure_factor_coef Fsqd
_refine_ls_weighting_details 'calc w=1/[\s^2^(Fo^2^)+(0.120P)^2^+50.00P] where P=(Fo^2^+2Fc^2^)/3'
_refine_ls_weighting_scheme calc
_refine_ls_wR_factor_gt 0.263
_refine_ls_wR_factor_ref 0.269
_reflns_number_gt 3600
_reflns_number_total 3981
_reflns_threshold_expression >2sigma(I)
_cod_data_source_file ic200967b_si_002_2.cif
_cod_data_source_block NOTT-207
_cod_original_sg_symbol_H-M 'P 21/n'
_cod_original_formula_sum 'C60 H62.40 In2 Li1.20 O30.80'
_cod_database_code 4326325

loop_
_symmetry_equiv_pos_as_xyz
'x, y, z'
'-x+1/2, y+1/2, -z+1/2'
'-x, -y, -z'
'x-1/2, -y-1/2, z-1/2'

loop_
_atom_site_label
_atom_site_type_symbol
_atom_site_fract_x
_atom_site_fract_y
_atom_site_fract_z
_atom_site_U_iso_or_equiv
_atom_site_adp_type
_atom_site_occupancy
_atom_site_symmetry_multiplicity
_atom_site_calc_flag
_atom_site_refinement_flags
In1 In 1.84121(19) 0.52164(9) 0.07759(4) 0.0663(5) Uani 1 1 d .
Li1 Li 2.0000 0.5000 0.0000 0.049(8) Uiso 1 2 d S
O1 O 1.6177(16) -0.0060(15) -0.4377(4) 0.082(5) Uani 1 1 d .
O2 O 1.5052(17) -0.0170(13) -0.3857(5) 0.078(4) Uani 1 1 d .
O3 O 2.2123(14) -0.0185(13) -0.3721(4) 0.068(4) Uani 1 1 d .
O4 O 2.1213(15) -0.0195(12) -0.4265(4) 0.073(4) Uani 1 1 d .
O5 O 1.8612(15) -0.3435(12) 0.0268(4) 0.080(4) Uani 1 1 d .
O6 O 1.8316(17) -0.2412(10) 0.0807(4) 0.082(3) Uani 1 1 d .
O7 O 1.8609(17) 0.3843(11) 0.0265(3) 0.084(4) Uani 1 1 d .
O8 O 1.8259(16) 0.2827(9) 0.0799(4) 0.081(3) Uani 1 1 d .
C1 C 1.608(2) -0.0120(18) -0.4021(8) 0.069(6) Uani 1 1 d .
C2 C 2.110(3) -0.0203(18) -0.3920(7) 0.074(7) Uani 1 1 d .
C3 C 1.843(2) -0.2350(16) 0.0462(5) 0.069(4) Uani 1 1 d .
C4 C 1.839(2) 0.2792(17) 0.0447(5) 0.070(4) Uani 1 1 d .
C5 C 1.7378(19) -0.0087(19) -0.3782(6) 0.064(5) Uani 1 1 d .
C6 C 1.8666(16) -0.0148(16) -0.3956(5) 0.054(4) Uani 1 1 d .
H6A H 1.8726 -0.0187 -0.4226 0.065 Uiso 1 1 calc R
C7 C 1.978(2) -0.0152(17) -0.3747(5) 0.058(4) Uani 1 1 d .
C8 C 1.9715(18) -0.0085(18) -0.3360(6) 0.069(6) Uani 1 1 d .
H8A H 2.0532 -0.0061 -0.3216 0.083 Uiso 1 1 calc R
C9 C 1.844(2) -0.0048(17) -0.3164(6) 0.069(5) Uani 1 1 d .
C10 C 1.724(2) -0.0039(17) -0.3399(6) 0.063(5) Uani 1 1 d .
H10A H 1.6372 -0.0001 -0.3288 0.075 Uiso 1 1 calc R
C11 C 1.832(3) 0.0063(19) -0.2781(5) 0.076(6) Uani 1 1 d .
C12 C 1.739(3) 0.069(3) -0.2568(6) 0.107(9) Uani 1 1 d .
H12A H 1.6632 0.1053 -0.2701 0.129 Uiso 1 1 calc R
C13 C 1.922(2) -0.060(2) -0.2142(6) 0.079(5) Uani 1 1 d .
C14 C 1.829(3) 0.0156(16) -0.1967(4) 0.066(5) Uani 1 1 d .
C15 C 1.741(3) 0.087(2) -0.2183(6) 0.094(7) Uani 1 1 d .
H15A H 1.6792 0.1504 -0.2069 0.113 Uiso 1 1 calc R
C16 C 1.928(2) -0.062(2) -0.2531(6) 0.084(6) Uani 1 1 d .
H16A H 1.9997 -0.1117 -0.2645 0.101 Uiso 1 1 calc R
C17 C 1.825(3) 0.0226(15) -0.1552(5) 0.077(6) Uani 1 1 d D
C18 C 1.888(3) -0.078(2) -0.1351(6) 0.112(12) Uani 1 1 d .
C19 C 1.882(3) -0.0813(19) -0.0958(5) 0.103(9) Uani 1 1 d .
H19A H 1.9186 -0.1581 -0.0822 0.124 Uiso 1 1 calc R
C20 C 1.8245(19) 0.0220(13) -0.0771(5) 0.064(5) Uani 1 1 d D
C21 C 1.766(3) 0.1256(18) -0.0966(5) 0.098(8) Uani 1 1 d D
H21A H 1.7234 0.1997 -0.0834 0.118 Uiso 1 1 calc R
C22 C 1.768(3) 0.1245(19) -0.1343(5) 0.102(8) Uani 1 1 d D
H22A H 1.7276 0.2003 -0.1475 0.122 Uiso 1 1 calc R
C23 C 1.822(2) 0.0232(15) -0.0337(5) 0.061(4) Uani 1 1 d .
C24 C 1.837(3) -0.1017(15) -0.0134(4) 0.071(5) Uani 1 1 d .
H24A H 1.8500 -0.1870 -0.0265 0.085 Uiso 1 1 calc R
C25 C 1.834(2) -0.0990(16) 0.0249(4) 0.064(4) Uani 1 1 d .
C26 C 1.830(3) 0.0226(15) 0.0435(6) 0.076(6) Uani 1 1 d .
H26A H 1.8276 0.0233 0.0705 0.092 Uiso 1 1 calc R
C27 C 1.831(2) 0.1455(14) 0.0241(4) 0.066(4) Uani 1 1 d .
C28 C 1.830(3) 0.1441(16) -0.0131(4) 0.074(5) Uani 1 1 d .
H28A H 1.8347 0.2300 -0.0264 0.089 Uiso 1 1 calc R
C29 C 2.027(3) -0.133(2) -0.1919(6) 0.102(7) Uani 1 1 d .
H29A H 2.1009 -0.0677 -0.1852 0.122 Uiso 1 1 calc R
H29B H 2.0659 -0.2095 -0.2072 0.122 Uiso 1 1 calc R
C30 C 1.965(3) -0.192(2) -0.1559(6) 0.106(8) Uani 1 1 d .
H30A H 2.0372 -0.2292 -0.1391 0.127 Uiso 1 1 calc R
H30B H 1.9027 -0.2686 -0.1625 0.127 Uiso 1 1 calc R

loop_
_atom_site_aniso_label
_atom_site_aniso_U_11
_atom_site_aniso_U_22
_atom_site_aniso_U_33
_atom_site_aniso_U_23
_atom_site_aniso_U_13
_atom_site_aniso_U_12
In1 0.1069(10) 0.0535(7) 0.0383(6) 0.0000(6) -0.0049(9) 0.0009(7)
O1 0.083(13) 0.111(11) 0.052(9) -0.011(7) -0.008(7) 0.004(7)
O2 0.067(10) 0.073(9) 0.093(11) -0.004(7) -0.011(9) 0.005(7)
O3 0.056(8) 0.084(9) 0.063(9) 0.003(6) -0.007(7) 0.003(6)
O4 0.102(10) 0.080(8) 0.035(8) 0.006(6) -0.015(7) 0.013(6)
O5 0.098(10) 0.059(7) 0.081(8) 0.001(6) -0.025(8) 0.002(7)
O6 0.142(10) 0.052(6) 0.052(7) 0.002(6) -0.014(9) -0.011(8)
O7 0.132(12) 0.048(7) 0.072(7) -0.004(6) -0.017(8) 0.004(8)
O8 0.153(11) 0.039(5) 0.052(7) 0.000(6) -0.021(9) 0.007(7)
C1 0.060(16) 0.040(10) 0.11(2) -0.006(10) -0.002(12) 0.010(8)
C2 0.12(2) 0.047(11) 0.058(14) 0.007(8) -0.018(13) -0.006(10)
C3 0.074(11) 0.051(9) 0.082(12) -0.018(9) -0.003(11) 0.000(10)
C4 0.083(12) 0.052(10) 0.073(12) 0.015(9) -0.024(11) 0.008(10)
C5 0.042(10) 0.081(13) 0.068(14) 0.007(9) -0.015(10) -0.001(9)
C6 0.028(9) 0.081(11) 0.053(10) -0.008(7) -0.001(8) 0.005(7)
C7 0.059(12) 0.064(11) 0.051(11) 0.002(8) -0.008(10) -0.011(8)
C8 0.044(10) 0.078(12) 0.085(16) -0.008(10) -0.037(11) 0.008(8)
C9 0.072(12) 0.064(10) 0.072(13) 0.007(8) -0.015(13) -0.002(10)
C10 0.059(11) 0.071(11) 0.059(13) -0.002(8) -0.007(9) 0.004(8)
C11 0.111(17) 0.072(11) 0.044(12) 0.009(8) -0.009(13) 0.000(12)
C12 0.114(17) 0.14(2) 0.063(14) -0.037(14) -0.024(13) 0.065(17)
C13 0.091(14) 0.086(14) 0.060(13) 0.005(11) -0.005(11) -0.004(12)
C14 0.112(16) 0.054(9) 0.031(9) -0.001(7) -0.013(13) 0.012(13)
C15 0.127(19) 0.075(14) 0.081(15) -0.018(12) -0.006(14) 0.008(13)
C16 0.112(16) 0.085(14) 0.056(12) 0.003(11) 0.021(11) 0.011(13)
C17 0.134(19) 0.037(9) 0.060(11) 0.008(7) 0.014(14) 0.003(11)
C18 0.21(4) 0.052(12) 0.071(13) -0.038(11) 0.010(16) -0.010(15)
C19 0.21(3) 0.039(10) 0.062(12) -0.003(9) -0.015(14) 0.000(14)
C20 0.101(13) 0.039(9) 0.053(10) -0.001(7) -0.014(16) -0.008(8)
C21 0.19(2) 0.045(11) 0.060(11) 0.001(9) -0.003(13) -0.012(12)
C22 0.17(2) 0.048(12) 0.084(15) 0.008(10) 0.014(15) 0.020(12)
C23 0.077(12) 0.046(9) 0.059(10) 0.003(7) 0.001(10) -0.006(8)
C24 0.115(14) 0.040(8) 0.058(10) -0.013(7) 0.003(12) 0.004(12)
C25 0.086(11) 0.053(10) 0.054(9) 0.009(7) 0.007(10) 0.009(10)
C26 0.079(13) 0.039(9) 0.111(16) -0.025(9) -0.011(17) 0.000(11)
C27 0.106(13) 0.033(8) 0.058(10) -0.001(7) 0.001(11) -0.010(9)
C28 0.128(16) 0.050(9) 0.046(9) -0.004(7) -0.003(12) -0.009(12)
C29 0.13(2) 0.089(15) 0.085(15) 0.009(12) -0.020(14) 0.005(14)
C30 0.16(2) 0.079(14) 0.077(14) 0.003(11) -0.009(15) 0.022(15)

loop_
_atom_type_symbol
_atom_type_description
_atom_type_scat_dispersion_real
_atom_type_scat_dispersion_imag
_atom_type_scat_source
C C 0.0033 0.0016 'International Tables Vol C Tables 4.2.6.8 and 6.1.1.4'
H H 0.0000 0.0000 'International Tables Vol C Tables 4.2.6.8 and 6.1.1.4'
O O 0.0106 0.0060 'International Tables Vol C Tables 4.2.6.8 and 6.1.1.4'
In In -0.7276 1.3100 'International Tables Vol C Tables 4.2.6.8 and 6.1.1.4'
Li Li -0.0003 0.0001 'International Tables Vol C Tables 4.2.6.8 and 6.1.1.4'

loop_
_geom_angle_atom_site_label_1
_geom_angle_atom_site_label_2
_geom_angle_atom_site_label_3
_geom_angle
_geom_angle_site_symmetry_1
_geom_angle_site_symmetry_3
O2 In1 O4 145.1(7) 4_666 4_566
O2 In1 O3 87.5(7) 4_666 4_566
O4 In1 O3 57.6(5) 4_566 4_566
O2 In1 O5 116.1(6) 4_666 1_565
O4 In1 O5 92.8(5) 4_566 1_565
O3 In1 O5 135.7(5) 4_566 1_565
O2 In1 O7 114.4(6) 4_666 .
O4 In1 O7 92.1(5) 4_566 .
O3 In1 O7 134.0(5) 4_566 .
O5 In1 O7 72.0(5) 1_565 .
O2 In1 O6 91.4(5) 4_666 1_565
O4 In1 O6 88.3(5) 4_566 1_565
O3 In1 O6 87.2(5) 4_566 1_565
O5 In1 O6 57.2(4) 1_565 1_565
O7 In1 O6 129.2(4) . 1_565
O2 In1 O8 90.5(5) 4_666 .
O4 In1 O8 85.8(5) 4_566 .
O3 In1 O8 85.4(5) 4_566 .
O5 In1 O8 128.1(4) 1_565 .
O7 In1 O8 56.3(4) . .
O6 In1 O8 172.2(6) 1_565 .
O7 Li1 O7 179.998(2) 3_965 .
O7 Li1 O5 104.3(5) . 3_955
O7 Li1 O5 75.7(5) . 1_565
O5 Li1 O5 180.0(6) 3_955 1_565
O7 Li1 O1 94.5(5) . 2_854
O5 Li1 O1 95.8(5) 1_565 2_854
O7 Li1 O1 85.5(5) . 4_666
O5 Li1 O1 84.2(5) 1_565 4_666
O1 Li1 O1 180.0(3) 2_854 4_666
C1 O1 Li1 147.4(15) . 2_844
C1 O2 In1 111.9(17) . 4_565
C2 O3 In1 91.3(13) . 4_665
C2 O4 In1 92.1(14) . 4_665
C3 O5 In1 92.0(11) . 1_545
C3 O5 Li1 150.4(14) . 1_545
In1 O5 Li1 90.3(4) 1_545 1_545
C3 O6 In1 89.8(9) . 1_545
C4 O7 Li1 146.3(15) . .
C4 O7 In1 93.0(11) . .
Li1 O7 In1 96.3(5) . .
C4 O8 In1 89.2(9) . .
O2 C1 O1 124(2) . .
O2 C1 C5 117(2) . .
O1 C1 C5 118(2) . .
O4 C2 O3 119(2) . .
O4 C2 C7 121(2) . .
O3 C2 C7 120.2(19) . .
O6 C3 O5 120.9(16) . .
O6 C3 C25 121.9(14) . .
O5 C3 C25 117.2(16) . .
O7 C4 O8 121.2(15) . .
O7 C4 C27 118.4(16) . .
O8 C4 C27 120.3(14) . .
C10 C5 C6 121.7(17) . .
C10 C5 C1 117.2(19) . .
C6 C5 C1 121.0(19) . .
C7 C6 C5 120.6(17) . .
C6 C7 C8 120.6(18) . .
C6 C7 C2 121.3(18) . .
C8 C7 C2 118.0(18) . .
C7 C8 C9 121.7(16) . .
C11 C9 C10 119(2) . .
C11 C9 C8 124(2) . .
C10 C9 C8 116.4(17) . .
C5 C10 C9 118.8(19) . .
C12 C11 C9 131(2) . .
C12 C11 C16 108.5(18) . .
C9 C11 C16 120(2) . .
C11 C12 C15 128(2) . .
C14 C13 C16 120(2) . .
C14 C13 C29 120.4(19) . .
C16 C13 C29 119(2) . .
C13 C14 C15 118.1(18) . .
C13 C14 C17 121(2) . .
C15 C14 C17 121(2) . .
C14 C15 C12 120(2) . .
C13 C16 C11 125(2) . .
C18 C17 C22 115.4(18) . .
C18 C17 C14 118.2(17) . .
C22 C17 C14 126.3(18) . .
C17 C18 C19 121(2) . .
C17 C18 C30 119.7(19) . .
C19 C18 C30 119(2) . .
C20 C19 C18 120.0(19) . .
C19 C20 C21 119.5(18) . .
C19 C20 C23 120.9(15) . .
C21 C20 C23 119.5(16) . .
C22 C21 C20 119.6(19) . .
C21 C22 C17 124.0(19) . .
C28 C23 C24 116.9(16) . .
C28 C23 C20 122.1(13) . .
C24 C23 C20 119.9(13) . .
C25 C24 C23 119.2(14) . .
C26 C25 C24 120.3(16) . .
C26 C25 C3 121.2(16) . .
C24 C25 C3 118.5(14) . .
C25 C26 C27 120.9(19) . .
C28 C27 C26 119.3(15) . .
C28 C27 C4 119.9(14) . .
C26 C27 C4 120.8(15) . .
C27 C28 C23 122.4(15) . .
C13 C29 C30 109(2) . .
C29 C30 C18 109.9(19) . .

loop_
_geom_bond_atom_site_label_1
_geom_bond_atom_site_label_2
_geom_bond_distance
_geom_bond_site_symmetry_2
In1 O2 2.062(16) 4_666
In1 O4 2.179(15) 4_566
In1 O3 2.190(14) 4_566
In1 O5 2.216(12) 1_565
In1 O7 2.237(12) .
In1 O6 2.286(10) 1_565
In1 O8 2.304(9) .
In1 Li1 3.164(3) .
Li1 O7 2.006(15) .
Li1 O5 2.249(14) 1_565
Li1 O1 2.468(15) 2_854
O1 C1 1.26(3) .
O2 C1 1.17(3) .
O3 C2 1.23(3) .
O4 C2 1.22(3) .
O5 C3 1.260(19) .
O6 C3 1.22(2) .
O7 C4 1.216(19) .
O8 C4 1.24(2) .
C1 C5 1.53(3) .
C2 C7 1.45(3) .
C3 C25 1.51(2) .
C4 C27 1.48(2) .
C5 C10 1.35(3) .
C5 C6 1.42(3) .
C6 C7 1.31(3) .
C7 C8 1.36(3) .
C8 C9 1.44(3) .
C9 C11 1.36(3) .
C9 C10 1.44(3) .
C11 C12 1.33(3) .
C11 C16 1.44(3) .
C12 C15 1.36(3) .
C13 C14 1.33(3) .
C13 C16 1.37(3) .
C13 C29 1.47(3) .
C14 C15 1.34(3) .
C14 C17 1.46(2) .
C17 C18 1.35(3) .
C17 C22 1.347(17) .
C18 C19 1.38(3) .
C18 C30 1.53(3) .
C19 C20 1.32(3) .
C20 C21 1.336(17) .
C20 C23 1.53(2) .
C21 C22 1.327(16) .
C23 C28 1.37(2) .
C23 C24 1.40(2) .
C24 C25 1.35(2) .
C25 C26 1.34(2) .
C26 C27 1.36(2) .
C27 C28 1.31(2) .
C29 C30 1.52(3) .
